data_4339796
loop_
_publ_author_name
'Tran, Ngon T.'
'Stork, Jay R.'
'Pham, David'
'Chancellor, Christopher J.'
'Olmstead, Marilyn M.'
'Fettinger, James C.'
'Balch, Alan L.'

_publ_section_title
;
 Adventures in crystallization. Crystalline salts containing one, two, or
 even three chemically distinct cations obtained from solutions of
 [(cyclohexyl isocyanide)(4)Rh(I)]+.
;
_journal_issue 19
_journal_name_full 'Inorganic chemistry'
_journal_page_first 7998
_journal_page_last 8007
_journal_paper_doi 10.1021/ic7008013
_journal_volume 46
_journal_year 2007
_chemical_formula_moiety 'C84 H132 N12 Rh3, 3(As F6)'
_chemical_formula_sum 'C84 H132 As3 F18 N12 Rh3'
_chemical_formula_weight 2185.51
_chemical_name_common '[(C6H11NC)12Rh3](AsF6)3'
_chemical_name_systematic
; 
 ? 
;
_space_group_IT_number 2
_symmetry_cell_setting triclinic
_symmetry_space_group_name_Hall '-P 1'
_symmetry_space_group_name_H-M 'P -1'
_atom_sites_solution_hydrogens geom
_atom_sites_solution_primary direct
_atom_sites_solution_secondary difmap
_audit_creation_method SHELXL-97
_cell_angle_alpha 114.214(2)
_cell_angle_beta 118.089(2)
_cell_angle_gamma 90.083(2)
_cell_formula_units_Z 1
_cell_length_a 14.1370(15)
_cell_length_b 14.5845(15)
_cell_length_c 14.9187(15)
_cell_measurement_reflns_used 6689
_cell_measurement_temperature 90(2)
_cell_measurement_theta_max 28.1
_cell_measurement_theta_min 2.57
_cell_volume 2401.5(4)
_computing_cell_refinement SAINT
_computing_data_collection 'Apex2 v.1.0-2.2 (Bruker, 2003)'
_computing_data_reduction 'SAINT v7.06A (Bruker, 2004)'
_computing_molecular_graphics 'SHELXTL 5.1 (Sheldrick, 1994)'
_computing_publication_material SHELXL97
_computing_structure_refinement 'SHELXL97 (Sheldrick, 1997)'
_computing_structure_solution 'SHELXS97 (Sheldrick, 1990)'
_diffrn_ambient_temperature 90(2)
_diffrn_detector_area_resol_mean 8.3
_diffrn_measured_fraction_theta_full 0.996
_diffrn_measured_fraction_theta_max 0.996
_diffrn_measurement_device_type 'Bruker SMART Apex II'
_diffrn_measurement_method \w
_diffrn_radiation_monochromator graphite
_diffrn_radiation_source 'fine-focus sealed tube'
_diffrn_radiation_type MoK\a
_diffrn_radiation_wavelength 0.71073
_diffrn_reflns_av_R_equivalents 0.0223
_diffrn_reflns_av_sigmaI/netI 0.0239
_diffrn_reflns_limit_h_max 16
_diffrn_reflns_limit_h_min -16
_diffrn_reflns_limit_k_max 17
_diffrn_reflns_limit_k_min -17
_diffrn_reflns_limit_l_max 17
_diffrn_reflns_limit_l_min -17
_diffrn_reflns_number 32921
_diffrn_reflns_theta_full 25.25
_diffrn_reflns_theta_max 25.25
_diffrn_reflns_theta_min 1.73
_diffrn_standards_number 0
_exptl_absorpt_coefficient_mu 1.617
_exptl_absorpt_correction_T_max 0.7706
_exptl_absorpt_correction_T_min 0.7380
_exptl_absorpt_correction_type multi-scan
_exptl_absorpt_process_details 'SADABS 2.10 (Sheldrick, 2004)'
_exptl_crystal_colour green
_exptl_crystal_density_diffrn 1.511
_exptl_crystal_density_method 'not measured'
_exptl_crystal_description block
_exptl_crystal_F_000 1116
_exptl_crystal_size_max 0.20
_exptl_crystal_size_mid 0.18
_exptl_crystal_size_min 0.17
_refine_diff_density_max 0.695
_refine_diff_density_min -0.643
_refine_diff_density_rms 0.084
_refine_ls_extinction_method none
_refine_ls_goodness_of_fit_ref 1.051
_refine_ls_hydrogen_treatment constr
_refine_ls_matrix_type full
_refine_ls_number_parameters 514
_refine_ls_number_reflns 8640
_refine_ls_number_restraints 52
_refine_ls_restrained_S_all 1.053
_refine_ls_R_factor_all 0.0471
_refine_ls_R_factor_gt 0.0418
_refine_ls_shift/su_max 0.001
_refine_ls_shift/su_mean 0.000
_refine_ls_structure_factor_coef Fsqd
_refine_ls_weighting_details 'calc w=1/[\s^2^(Fo^2^)+(0.0599P)^2^+3.4096P] where P=(Fo^2^+2Fc^2^)/3'
_refine_ls_weighting_scheme calc
_refine_ls_wR_factor_gt 0.1076
_refine_ls_wR_factor_ref 0.1108
_reflns_number_gt 7952
_reflns_number_total 8640
_reflns_threshold_expression I>2\s(I)
_cod_data_source_file ic7008013-file003.cif
_cod_data_source_block jf1260a4
_cod_database_code 4339796

loop_
_symmetry_equiv_pos_as_xyz
'x, y, z'
'-x, -y, -z'

loop_
_atom_site_label
_atom_site_type_symbol
_atom_site_fract_x
_atom_site_fract_y
_atom_site_fract_z
_atom_site_U_iso_or_equiv
_atom_site_adp_type
_atom_site_occupancy
_atom_site_symmetry_multiplicity
_atom_site_calc_flag
_atom_site_refinement_flags
_atom_site_disorder_assembly
_atom_site_disorder_group
Rh1 Rh 0.5000 0.5000 0.5000 0.02981(13) Uani 1 2 d S . .
C1 C 0.6576(5) 0.5737(4) 0.5992(4) 0.0341(11) Uani 1 1 d . A .
N1 N 0.7477(4) 0.6176(3) 0.6541(4) 0.0395(10) Uani 1 1 d . . .
C2 C 0.8577(4) 0.6868(5) 0.7223(5) 0.0525(15) Uani 1 1 d . A .
H2 H 0.8951 0.6660 0.6769 0.063 Uiso 1 1 calc R . .
C3 C 0.9258(6) 0.6790(6) 0.8321(6) 0.068(2) Uani 1 1 d . . .
H3A H 0.9347 0.6075 0.8142 0.082 Uiso 1 1 calc R A .
H3B H 0.8885 0.6969 0.8769 0.082 Uiso 1 1 calc R . .
C4 C 1.0423(6) 0.7572(8) 0.9035(7) 0.094(3) Uani 1 1 d . A .
H4A H 1.0868 0.7563 0.9779 0.113 Uiso 1 1 calc R . .
H4B H 1.0816 0.7342 0.8611 0.113 Uiso 1 1 calc R . .
C5 C 1.0327(6) 0.8634(6) 0.9251(7) 0.076(2) Uani 1 1 d . . .
H5A H 1.1074 0.9082 0.9655 0.091 Uiso 1 1 calc R A .
H5B H 1.0025 0.8894 0.9763 0.091 Uiso 1 1 calc R . .
C6 C 0.9607(6) 0.8719(7) 0.8184(7) 0.075(2) Uani 1 1 d . A .
H6A H 0.9953 0.8549 0.7711 0.091 Uiso 1 1 calc R . .
H6B H 0.9527 0.9440 0.8389 0.091 Uiso 1 1 calc R . .
C7 C 0.8471(4) 0.7981(3) 0.7496(4) 0.0528(15) Uani 1 1 d . . .
H7A H 0.8012 0.8019 0.6772 0.063 Uiso 1 1 calc R A .
H7B H 0.8097 0.8192 0.7942 0.063 Uiso 1 1 calc R . .
Rh2 Rh 0.4549(4) 0.6822(3) 0.4488(4) 0.0288(3) Uani 0.50 1 d PR A -1
Rh2A Rh 0.5270(4) 0.3160(3) 0.5493(4) 0.0455(10) Uani 0.50 1 d PR A -1
C8 C 0.4683(14) 0.5828(13) 0.6248(14) 0.029(5) Uiso 0.50 1 d P A -1
N2 N 0.4563(11) 0.6331(10) 0.7000(11) 0.034(4) Uiso 0.50 1 d P A -1
C9 C 0.4354(8) 0.7013(8) 0.7864(8) 0.023(2) Uiso 0.50 1 d P A -1
H9 H 0.4948 0.7109 0.8632 0.028 Uiso 0.50 1 calc PR A -1
C10 C 0.4337(8) 0.8046(8) 0.7870(8) 0.033(2) Uiso 0.50 1 d P A -1
H10A H 0.3805 0.7941 0.7086 0.040 Uiso 0.50 1 calc PR A -1
H10B H 0.5078 0.8374 0.8090 0.040 Uiso 0.50 1 calc PR A -1
C11 C 0.4009(9) 0.8775(9) 0.8710(10) 0.042(2) Uiso 0.50 1 d P A -1
H11A H 0.3959 0.9430 0.8657 0.051 Uiso 0.50 1 calc PR A -1
H11B H 0.4578 0.8942 0.9507 0.051 Uiso 0.50 1 calc PR A -1
C12 C 0.2871(9) 0.8232(8) 0.8402(10) 0.037(2) Uiso 0.50 1 d P A -1
H12A H 0.2675 0.8682 0.8964 0.044 Uiso 0.50 1 calc PR A -1
H12B H 0.2293 0.8126 0.7632 0.044 Uiso 0.50 1 calc PR A -1
C13 C 0.2907(9) 0.7210(9) 0.8408(10) 0.044(2) Uiso 0.50 1 d P A -1
H13A H 0.2170 0.6876 0.8193 0.053 Uiso 0.50 1 calc PR A -1
H13B H 0.3443 0.7325 0.9195 0.053 Uiso 0.50 1 calc PR A -1
C14 C 0.3234(8) 0.6493(8) 0.7586(9) 0.037(2) Uiso 0.50 1 d P A -1
H14A H 0.2661 0.6319 0.6788 0.045 Uiso 0.50 1 calc PR A -1
H14B H 0.3287 0.5842 0.7646 0.045 Uiso 0.50 1 calc PR A -1
C8A C 0.5156(14) 0.4079(13) 0.3734(15) 0.031(5) Uiso 0.50 1 d P A -1
N2A N 0.5283(10) 0.3515(9) 0.2995(10) 0.030(3) Uiso 0.50 1 d P A -1
C9A C 0.5495(11) 0.2720(11) 0.2162(11) 0.042(3) Uiso 0.50 1 d P A -1
H9A H 0.4827 0.2127 0.1612 0.050 Uiso 0.50 1 calc PR A -1
C10A C 0.6471(9) 0.2329(9) 0.2752(10) 0.044(2) Uiso 0.50 1 d P A -1
H10C H 0.7114 0.2925 0.3366 0.053 Uiso 0.50 1 calc PR A -1
H10D H 0.6295 0.1975 0.3116 0.053 Uiso 0.50 1 calc PR A -1
C11A C 0.6774(13) 0.1591(11) 0.1933(13) 0.063(4) Uiso 0.50 1 d P A -1
H11C H 0.7447 0.1394 0.2366 0.075 Uiso 0.50 1 calc PR A -1
H11D H 0.6168 0.0954 0.1379 0.075 Uiso 0.50 1 calc PR A -1
C12A C 0.6978(11) 0.2049(11) 0.1288(12) 0.053(3) Uiso 0.50 1 d P A -1
H12C H 0.7153 0.1533 0.0740 0.063 Uiso 0.50 1 calc PR A -1
H12D H 0.7615 0.2660 0.1830 0.063 Uiso 0.50 1 calc PR A -1
C13A C 0.5957(11) 0.2367(10) 0.0646(11) 0.055(3) Uiso 0.50 1 d P A -1
H13C H 0.5323 0.1753 0.0101 0.066 Uiso 0.50 1 calc PR A -1
H13D H 0.6077 0.2654 0.0200 0.066 Uiso 0.50 1 calc PR A -1
C14A C 0.5700(12) 0.3180(10) 0.1490(12) 0.054(3) Uiso 0.50 1 d P A -1
H14C H 0.5037 0.3395 0.1067 0.064 Uiso 0.50 1 calc PR A -1
H14D H 0.6328 0.3799 0.2028 0.064 Uiso 0.50 1 calc PR A -1
C15 C 0.5746(11) 0.6683(9) 0.4237(9) 0.029(3) Uiso 0.50 1 d P A -1
N3 N 0.6462(9) 0.6540(8) 0.4038(9) 0.034(2) Uiso 0.50 1 d P A -1
C16 C 0.7261(11) 0.6323(10) 0.3667(11) 0.049(2) Uiso 0.50 1 d P A -1
H16 H 0.7522 0.5703 0.3730 0.059 Uiso 0.50 1 calc PR A -1
C17 C 0.8204(13) 0.7267(12) 0.4463(13) 0.055(2) Uiso 0.50 1 d P A -1
H17A H 0.8456 0.7421 0.5262 0.065 Uiso 0.50 1 calc PR A -1
H17B H 0.8824 0.7104 0.4336 0.065 Uiso 0.50 1 calc PR A -1
C18 C 0.7963(13) 0.8217(12) 0.4343(13) 0.065(3) Uiso 0.50 1 d P A -1
H18A H 0.8653 0.8770 0.4830 0.078 Uiso 0.50 1 calc PR A -1
H18B H 0.7440 0.8467 0.4600 0.078 Uiso 0.50 1 calc PR A -1
C19 C 0.7456(16) 0.7967(15) 0.3076(15) 0.067(3) Uiso 0.50 1 d P A -1
H19A H 0.7264 0.8590 0.2990 0.081 Uiso 0.50 1 calc PR A -1
H19B H 0.8007 0.7776 0.2843 0.081 Uiso 0.50 1 calc PR A -1
C20 C 0.6432(12) 0.7086(10) 0.2302(12) 0.051(2) Uiso 0.50 1 d P A -1
H20A H 0.5864 0.7285 0.2508 0.061 Uiso 0.50 1 calc PR A -1
H20B H 0.6124 0.6934 0.1494 0.061 Uiso 0.50 1 calc PR A -1
C21 C 0.6724(11) 0.6135(10) 0.2437(11) 0.050(2) Uiso 0.50 1 d P A -1
H21A H 0.7234 0.5904 0.2156 0.059 Uiso 0.50 1 calc PR A -1
H21B H 0.6044 0.5571 0.1954 0.059 Uiso 0.50 1 calc PR A -1
C15A C 0.3902(13) 0.3146(11) 0.5611(12) 0.038(3) Uiso 0.50 1 d P A -1
N3A N 0.3192(10) 0.3200(10) 0.5748(10) 0.043(3) Uiso 0.50 1 d P A -1
C16A C 0.2315(11) 0.3372(11) 0.6017(11) 0.049(2) Uiso 0.50 1 d PD A -1
H16A H 0.2096 0.4014 0.5982 0.059 Uiso 0.50 1 calc PR A -1
C17A C 0.1339(11) 0.2468(10) 0.5139(11) 0.055(2) Uiso 0.50 1 d PD A -1
H17C H 0.0707 0.2616 0.5249 0.065 Uiso 0.50 1 calc PR A -1
H17D H 0.1124 0.2361 0.4362 0.065 Uiso 0.50 1 calc PR A -1
C18A C 0.1583(13) 0.1540(12) 0.5227(13) 0.065(3) Uiso 0.50 1 d PD A -1
H18C H 0.2174 0.1367 0.5054 0.078 Uiso 0.50 1 calc PR A -1
H18D H 0.0917 0.0962 0.4638 0.078 Uiso 0.50 1 calc PR A -1
C19A C 0.1946(14) 0.1621(12) 0.6397(14) 0.067(3) Uiso 0.50 1 d PD A -1
H19C H 0.2129 0.0971 0.6415 0.081 Uiso 0.50 1 calc PR A -1
H19D H 0.1351 0.1752 0.6573 0.081 Uiso 0.50 1 calc PR A -1
C20A C 0.3002(13) 0.2557(11) 0.7294(12) 0.051(2) Uiso 0.50 1 d PD A -1
H20C H 0.3256 0.2658 0.8078 0.061 Uiso 0.50 1 calc PR A -1
H20D H 0.3604 0.2392 0.7138 0.061 Uiso 0.50 1 calc PR A -1
C21A C 0.2760(11) 0.3523(10) 0.7235(10) 0.050(2) Uiso 0.50 1 d PD A -1
H21C H 0.3443 0.4088 0.7778 0.059 Uiso 0.50 1 calc PR A -1
H21D H 0.2208 0.3725 0.7463 0.059 Uiso 0.50 1 calc PR A -1
C22 C 0.3591(10) 0.5701(8) 0.2897(9) 0.027(2) Uiso 0.50 1 d P A -1
N4 N 0.3070(8) 0.5105(6) 0.1979(7) 0.0259(18) Uiso 0.50 1 d P A -1
C23 C 0.2383(9) 0.4467(7) 0.0723(7) 0.0230(17) Uiso 0.50 1 d P A -1
H23 H 0.2153 0.3733 0.0540 0.028 Uiso 0.50 1 calc PR A -1
C24 C 0.1355(8) 0.4904(7) 0.0351(8) 0.033(2) Uiso 0.50 1 d P A -1
H24A H 0.0792 0.4424 -0.0458 0.039 Uiso 0.50 1 calc PR A -1
H24B H 0.1037 0.4952 0.0830 0.039 Uiso 0.50 1 calc PR A -1
C25 C 0.1620(9) 0.5963(9) 0.0461(9) 0.036(2) Uiso 0.50 1 d P A -1
H25A H 0.0921 0.6164 0.0101 0.043 Uiso 0.50 1 calc PR A -1
H25B H 0.2050 0.6474 0.1285 0.043 Uiso 0.50 1 calc PR A -1
C26 C 0.2268(10) 0.6002(9) -0.0090(10) 0.037(3) Uiso 0.50 1 d P A -1
H26A H 0.1780 0.5605 -0.0935 0.045 Uiso 0.50 1 calc PR A -1
H26B H 0.2503 0.6731 0.0103 0.045 Uiso 0.50 1 calc PR A -1
C27 C 0.3266(9) 0.5576(8) 0.0274(9) 0.029(2) Uiso 0.50 1 d P A -1
H27A H 0.3826 0.6051 0.1085 0.035 Uiso 0.50 1 calc PR A -1
H27B H 0.3590 0.5532 -0.0200 0.035 Uiso 0.50 1 calc PR A -1
C28 C 0.2977(9) 0.4498(7) 0.0145(9) 0.033(2) Uiso 0.50 1 d P A -1
H28A H 0.2515 0.4001 -0.0682 0.040 Uiso 0.50 1 calc PR A -1
H28B H 0.3667 0.4272 0.0466 0.040 Uiso 0.50 1 calc PR A -1
C22A C 0.6068(13) 0.4187(8) 0.7072(9) 0.039(3) Uiso 0.50 1 d P A -1
N4A N 0.6572(11) 0.4826(8) 0.8020(8) 0.049(3) Uiso 0.50 1 d P A -1
C23A C 0.7166(13) 0.5512(10) 0.9220(11) 0.061(3) Uiso 0.50 1 d PD A -1
H23A H 0.7231 0.6230 0.9307 0.073 Uiso 0.50 1 calc PR A -1
C24A C 0.8293(15) 0.5394(14) 0.9785(17) 0.082(5) Uiso 0.50 1 d PD A -1
H24C H 0.8734 0.5969 1.0576 0.099 Uiso 0.50 1 calc PR A -1
H24D H 0.8653 0.5398 0.9356 0.099 Uiso 0.50 1 calc PR A -1
C25A C 0.8218(15) 0.4404(14) 0.9806(17) 0.081(5) Uiso 0.50 1 d PD A -1
H25C H 0.8977 0.4357 1.0280 0.097 Uiso 0.50 1 calc PR A -1
H25D H 0.7918 0.3842 0.9014 0.097 Uiso 0.50 1 calc PR A -1
C26A C 0.7513(15) 0.4193(15) 1.0264(17) 0.090(6) Uiso 0.50 1 d PD A -1
H26C H 0.7523 0.3497 1.0220 0.108 Uiso 0.50 1 calc PR A -1
H26D H 0.7851 0.4706 1.1082 0.108 Uiso 0.50 1 calc PR A -1
C27A C 0.6333(18) 0.4243(17) 0.962(2) 0.107(8) Uiso 0.50 1 d PD A -1
H27C H 0.5930 0.4201 0.9996 0.128 Uiso 0.50 1 calc PR A -1
H27D H 0.5938 0.3683 0.8814 0.128 Uiso 0.50 1 calc PR A -1
C28A C 0.6486(15) 0.5408(12) 0.9675(15) 0.068(4) Uiso 0.50 1 d PD A -1
H28C H 0.5750 0.5513 0.9229 0.082 Uiso 0.50 1 calc PR A -1
H28D H 0.6830 0.5952 1.0482 0.082 Uiso 0.50 1 calc PR A -1
C29 C 0.3163(12) 0.6936(8) 0.4542(9) 0.021(3) Uiso 0.50 1 d P A -1
N5 N 0.2346(10) 0.6980(8) 0.4542(10) 0.033(3) Uiso 0.50 1 d P A -1
C30 C 0.1304(10) 0.7101(9) 0.4444(11) 0.038(3) Uiso 0.50 1 d P A -1
H30 H 0.1069 0.6614 0.4657 0.045 Uiso 0.50 1 calc PR A -1
C31 C 0.0475(11) 0.6777(10) 0.3186(11) 0.043(3) Uiso 0.50 1 d P A -1
H31A H -0.0283 0.6714 0.3052 0.052 Uiso 0.50 1 calc PR A -1
H31B H 0.0522 0.6093 0.2698 0.052 Uiso 0.50 1 calc PR A -1
C32 C 0.0735(12) 0.7636(11) 0.2841(12) 0.052(3) Uiso 0.50 1 d P A -1
H32A H 0.1442 0.7616 0.2855 0.063 Uiso 0.50 1 calc PR A -1
H32B H 0.0142 0.7464 0.2051 0.063 Uiso 0.50 1 calc PR A -1
C33 C 0.0805(11) 0.8687(10) 0.3643(11) 0.055(3) Uiso 0.50 1 d P A -1
H33A H 0.0064 0.8733 0.3537 0.066 Uiso 0.50 1 calc PR A -1
H33B H 0.1033 0.9194 0.3457 0.066 Uiso 0.50 1 calc PR A -1
C34 C 0.1621(11) 0.8975(11) 0.4896(11) 0.058(3) Uiso 0.50 1 d P A -1
H34A H 0.1594 0.9664 0.5395 0.070 Uiso 0.50 1 calc PR A -1
H34B H 0.2379 0.9020 0.5029 0.070 Uiso 0.50 1 calc PR A -1
C35 C 0.1360(11) 0.8176(9) 0.5223(11) 0.050(3) Uiso 0.50 1 d P A -1
H35A H 0.1938 0.8363 0.6022 0.060 Uiso 0.50 1 calc PR A -1
H35B H 0.0644 0.8199 0.5188 0.060 Uiso 0.50 1 calc PR A -1
C29A C 0.6584(14) 0.3038(12) 0.5501(14) 0.048(5) Uiso 0.50 1 d P A -1
N5A N 0.7480(15) 0.3004(11) 0.5587(13) 0.054(4) Uiso 0.50 1 d P A -1
C30A C 0.8590(13) 0.2854(11) 0.5817(13) 0.061(4) Uiso 0.50 1 d PD A -1
H30A H 0.8879 0.3250 0.5551 0.073 Uiso 0.50 1 calc PR A -1
C31A C 0.9411(15) 0.3167(14) 0.7054(14) 0.077(6) Uiso 0.50 1 d PD A -1
H31C H 1.0125 0.3041 0.7124 0.092 Uiso 0.50 1 calc PR A -1
H31D H 0.9528 0.3922 0.7506 0.092 Uiso 0.50 1 calc PR A -1
C32A C 0.912(2) 0.2656(17) 0.7556(19) 0.115(8) Uiso 0.50 1 d PD A -1
H32C H 0.8433 0.2806 0.7539 0.138 Uiso 0.50 1 calc PR A -1
H32D H 0.9716 0.2910 0.8367 0.138 Uiso 0.50 1 calc PR A -1
C33A C 0.896(2) 0.1496(16) 0.6884(17) 0.119(7) Uiso 0.50 1 d PD A -1
H33C H 0.8671 0.1124 0.7164 0.143 Uiso 0.50 1 calc PR A -1
H33D H 0.9673 0.1336 0.6991 0.143 Uiso 0.50 1 calc PR A -1
C34A C 0.8137(16) 0.1147(14) 0.5613(15) 0.095(5) Uiso 0.50 1 d PD A -1
H34C H 0.8059 0.0396 0.5182 0.114 Uiso 0.50 1 calc PR A -1
H34D H 0.7408 0.1238 0.5522 0.114 Uiso 0.50 1 calc PR A -1
C35A C 0.8398(15) 0.1672(12) 0.5069(14) 0.080(5) Uiso 0.50 1 d PD A -1
H35C H 0.7777 0.1439 0.4274 0.096 Uiso 0.50 1 calc PR A -1
H35D H 0.9070 0.1517 0.5045 0.096 Uiso 0.50 1 calc PR A -1
C36 C 0.5452(10) 0.8125(10) 0.6086(11) 0.026(4) Uiso 0.50 1 d P A -1
N6 N 0.5901(11) 0.8830(11) 0.6912(12) 0.039(4) Uiso 0.50 1 d P A -1
C37 C 0.6401(11) 0.9821(8) 0.7887(9) 0.039(2) Uiso 0.50 1 d P A -1
H37 H 0.6979 0.9739 0.8551 0.046 Uiso 0.50 1 calc PR A -1
C38 C 0.6975(15) 1.0550(14) 0.7678(15) 0.076(4) Uiso 0.50 1 d P A -1
H38A H 0.7496 1.0222 0.7457 0.092 Uiso 0.50 1 calc PR A -1
H38B H 0.7404 1.1208 0.8396 0.092 Uiso 0.50 1 calc PR A -1
C39 C 0.6091(14) 1.0784(13) 0.6690(13) 0.069(4) Uiso 0.50 1 d P A -1
H39A H 0.6447 1.1346 0.6658 0.083 Uiso 0.50 1 calc PR A -1
H39B H 0.5760 1.0158 0.5936 0.083 Uiso 0.50 1 calc PR A -1
C40 C 0.5208(16) 1.1111(15) 0.6983(17) 0.083(5) Uiso 0.50 1 d P A -1
H40A H 0.4586 1.1149 0.6320 0.099 Uiso 0.50 1 calc PR A -1
H40B H 0.5522 1.1817 0.7641 0.099 Uiso 0.50 1 calc PR A -1
C41 C 0.4746(14) 1.0383(13) 0.7287(14) 0.068(4) Uiso 0.50 1 d P A -1
H41A H 0.4244 1.0698 0.7547 0.082 Uiso 0.50 1 calc PR A -1
H41B H 0.4310 0.9712 0.6589 0.082 Uiso 0.50 1 calc PR A -1
C42 C 0.5590(13) 1.0206(12) 0.8150(13) 0.063(3) Uiso 0.50 1 d P A -1
H42A H 0.5258 0.9702 0.8270 0.075 Uiso 0.50 1 calc PR A -1
H42B H 0.5957 1.0863 0.8878 0.075 Uiso 0.50 1 calc PR A -1
C36A C 0.4480(12) 0.2015(10) 0.4062(11) 0.031(4) Uiso 0.50 1 d P A -1
N6A N 0.3941(10) 0.1235(10) 0.3176(11) 0.031(4) Uiso 0.50 1 d P A -1
C37A C 0.3245(11) 0.0207(9) 0.2206(11) 0.044(3) Uiso 0.50 1 d PD A -1
H37A H 0.2667 0.0302 0.1552 0.053 Uiso 0.50 1 calc PR A -1
C38A C 0.2694(15) -0.0330(15) 0.2561(16) 0.084(5) Uiso 0.50 1 d PD A -1
H38C H 0.2298 0.0132 0.2878 0.100 Uiso 0.50 1 calc PR A -1
H38D H 0.2138 -0.0960 0.1873 0.100 Uiso 0.50 1 calc PR A -1
C39A C 0.3451(14) -0.0621(13) 0.3405(14) 0.072(4) Uiso 0.50 1 d PD A -1
H39C H 0.3020 -0.1042 0.3528 0.086 Uiso 0.50 1 calc PR A -1
H39D H 0.3912 0.0015 0.4141 0.086 Uiso 0.50 1 calc PR A -1
C40A C 0.4231(11) -0.1252(10) 0.3062(11) 0.056(3) Uiso 0.50 1 d PD A -1
H40C H 0.4761 -0.1374 0.3707 0.067 Uiso 0.50 1 calc PR A -1
H40D H 0.3781 -0.1935 0.2391 0.067 Uiso 0.50 1 calc PR A -1
C41A C 0.4864(13) -0.0705(14) 0.2773(14) 0.072(4) Uiso 0.50 1 d PD A -1
H41C H 0.5256 -0.1164 0.2447 0.087 Uiso 0.50 1 calc PR A -1
H41D H 0.5409 -0.0070 0.3463 0.087 Uiso 0.50 1 calc PR A -1
C42A C 0.3922(12) -0.0423(12) 0.1832(12) 0.064(3) Uiso 0.50 1 d PD A -1
H42C H 0.4286 -0.0048 0.1612 0.076 Uiso 0.50 1 calc PR A -1
H42D H 0.3426 -0.1077 0.1137 0.076 Uiso 0.50 1 calc PR A -1
As1 As 0.77537(6) 0.86979(4) 0.06188(5) 0.05088(16) Uani 1 1 d . . .
F1 F 0.8330(11) 0.9463(8) 0.0179(10) 0.091(3) Uani 0.39 1 d PD B 2
F2 F 0.8953(9) 0.8182(8) 0.0781(10) 0.084(3) Uani 0.39 1 d PD B 2
F3 F 0.7309(11) 0.7882(8) 0.0819(10) 0.091(3) Uani 0.39 1 d PD B 2
F4 F 0.6630(9) 0.9123(8) 0.0129(10) 0.084(3) Uani 0.39 1 d PD B 2
F21 F 0.7250(6) 0.9571(5) 0.0200(5) 0.0731(15) Uani 0.61 1 d PD B 3
F22 F 0.8869(6) 0.8868(6) 0.0631(7) 0.0833(17) Uani 0.61 1 d PD B 3
F23 F 0.8183(7) 0.7835(4) 0.1204(5) 0.0731(15) Uani 0.61 1 d PD B 3
F24 F 0.6586(6) 0.8504(6) 0.0763(7) 0.0833(17) Uani 0.61 1 d PD B 3
F5 F 0.7136(4) 0.7727(2) -0.0776(3) 0.0685(9) Uani 1 1 d . B .
F6 F 0.8392(5) 0.9662(2) 0.1996(3) 0.0834(12) Uani 1 1 d . B .
As2 As 0.0000 0.5000 0.5000 0.0693(3) Uani 1 2 d S . .
F11 F -0.1184(4) 0.5006(4) 0.5068(5) 0.0788(11) Uani 1 1 d . . .
F12 F 0.0679(4) 0.4865(3) 0.6229(3) 0.0801(11) Uani 1 1 d . . .
F13 F 0.0405(4) 0.6313(3) 0.5807(3) 0.0815(11) Uani 1 1 d . . .

loop_
_atom_site_aniso_label
_atom_site_aniso_U_11
_atom_site_aniso_U_22
_atom_site_aniso_U_33
_atom_site_aniso_U_23
_atom_site_aniso_U_13
_atom_site_aniso_U_12
Rh1 0.0417(4) 0.0207(2) 0.0245(2) 0.00662(16) 0.0187(3) 0.0122(3)
C1 0.048(3) 0.023(2) 0.031(3) 0.010(2) 0.023(2) 0.017(2)
N1 0.044(3) 0.036(2) 0.034(2) 0.0129(19) 0.020(2) 0.018(2)
C2 0.029(3) 0.076(4) 0.037(3) 0.015(3) 0.015(2) 0.017(3)
C3 0.058(4) 0.064(4) 0.055(4) 0.028(3) 0.010(3) 0.025(3)
C4 0.036(4) 0.142(8) 0.067(5) 0.043(5) 0.005(3) 0.036(5)
C5 0.048(4) 0.087(5) 0.066(5) 0.029(4) 0.016(3) 0.000(4)
C6 0.051(4) 0.084(5) 0.061(4) 0.030(4) 0.011(3) -0.019(4)
C7 0.038(3) 0.058(4) 0.051(4) 0.027(3) 0.014(3) 0.001(3)
Rh2 0.0351(8) 0.0294(8) 0.0275(8) 0.0182(7) 0.0160(6) 0.0159(5)
Rh2A 0.057(2) 0.0436(11) 0.0263(9) 0.0165(8) 0.0145(12) 0.0177(11)
As1 0.0661(5) 0.0278(2) 0.0519(3) 0.0174(2) 0.0266(4) 0.0117(3)
F1 0.180(10) 0.048(4) 0.076(5) 0.028(4) 0.088(7) 0.008(5)
F2 0.077(5) 0.051(5) 0.069(5) 0.002(4) 0.022(4) 0.019(4)
F3 0.180(10) 0.048(4) 0.076(5) 0.028(4) 0.088(7) 0.008(5)
F4 0.077(5) 0.051(5) 0.069(5) 0.002(4) 0.022(4) 0.019(4)
F21 0.118(4) 0.045(2) 0.057(2) 0.0303(19) 0.040(3) 0.037(3)
F22 0.073(3) 0.094(5) 0.085(3) 0.034(3) 0.049(3) 0.005(3)
F23 0.118(4) 0.045(2) 0.057(2) 0.0303(19) 0.040(3) 0.037(3)
F24 0.073(3) 0.094(5) 0.085(3) 0.034(3) 0.049(3) 0.005(3)
F5 0.067(3) 0.0458(16) 0.0561(18) 0.0126(14) 0.015(2) 0.012(2)
F6 0.122(4) 0.0431(16) 0.0545(18) 0.0109(14) 0.034(3) 0.015(2)
As2 0.1012(9) 0.0694(5) 0.0716(6) 0.0374(5) 0.0650(7) 0.0512(6)
F11 0.096(3) 0.082(2) 0.087(3) 0.041(2) 0.066(3) 0.048(3)
F12 0.106(4) 0.083(2) 0.080(2) 0.045(2) 0.063(3) 0.047(3)
F13 0.116(4) 0.067(2) 0.086(2) 0.0351(19) 0.071(3) 0.049(3)

loop_
_atom_type_symbol
_atom_type_description
_atom_type_scat_dispersion_real
_atom_type_scat_dispersion_imag
_atom_type_scat_source
C C 0.0033 0.0016 'International Tables Vol C Tables 4.2.6.8 and 6.1.1.4'
H H 0.0000 0.0000 'International Tables Vol C Tables 4.2.6.8 and 6.1.1.4'
N N 0.0061 0.0033 'International Tables Vol C Tables 4.2.6.8 and 6.1.1.4'
F F 0.0171 0.0103 'International Tables Vol C Tables 4.2.6.8 and 6.1.1.4'
As As 0.0499 2.0058 'International Tables Vol C Tables 4.2.6.8 and 6.1.1.4'
Rh Rh -1.1178 0.9187 'International Tables Vol C Tables 4.2.6.8 and 6.1.1.4'

loop_
_geom_angle_atom_site_label_1
_geom_angle_atom_site_label_2
_geom_angle_atom_site_label_3
_geom_angle
_geom_angle_site_symmetry_1
_geom_angle_site_symmetry_3
C8A Rh1 C8A 180.000(3) 2_666 .
C8A Rh1 C1 94.0(5) 2_666 2_666
C8A Rh1 C1 86.0(5) . 2_666
C8A Rh1 C1 86.0(5) 2_666 .
C8A Rh1 C1 94.0(5) . .
C1 Rh1 C1 180.0(2) 2_666 .
C8A Rh1 C8 6.8(8) 2_666 .
C8A Rh1 C8 173.2(8) . .
C1 Rh1 C8 87.9(5) 2_666 .
C1 Rh1 C8 92.1(5) . .
C8A Rh1 C8 173.2(8) 2_666 2_666
C8A Rh1 C8 6.8(8) . 2_666
C1 Rh1 C8 92.1(5) 2_666 2_666
C1 Rh1 C8 87.9(5) . 2_666
C8 Rh1 C8 180.000(3) . 2_666
C8A Rh1 Rh2A 98.7(5) 2_666 .
C8A Rh1 Rh2A 81.3(5) . .
C1 Rh1 Rh2A 83.60(16) 2_666 .
C1 Rh1 Rh2A 96.40(16) . .
C8 Rh1 Rh2A 95.0(5) . .
C8 Rh1 Rh2A 85.0(5) 2_666 .
C8A Rh1 Rh2A 81.3(5) 2_666 2_666
C8A Rh1 Rh2A 98.7(5) . 2_666
C1 Rh1 Rh2A 96.40(16) 2_666 2_666
C1 Rh1 Rh2A 83.60(16) . 2_666
C8 Rh1 Rh2A 85.0(5) . 2_666
C8 Rh1 Rh2A 95.0(5) 2_666 2_666
Rh2A Rh1 Rh2A 180.0 . 2_666
C8A Rh1 Rh2 101.0(5) 2_666 2_666
C8A Rh1 Rh2 79.0(5) . 2_666
C1 Rh1 Rh2 87.47(16) 2_666 2_666
C1 Rh1 Rh2 92.53(16) . 2_666
C8 Rh1 Rh2 97.7(5) . 2_666
C8 Rh1 Rh2 82.3(5) 2_666 2_666
Rh2A Rh1 Rh2 4.60(17) . 2_666
Rh2A Rh1 Rh2 175.40(17) 2_666 2_666
C8A Rh1 Rh2 79.0(5) 2_666 .
C8A Rh1 Rh2 101.0(5) . .
C1 Rh1 Rh2 92.53(16) 2_666 .
C1 Rh1 Rh2 87.47(16) . .
C8 Rh1 Rh2 82.3(5) . .
C8 Rh1 Rh2 97.7(5) 2_666 .
Rh2A Rh1 Rh2 175.40(17) . .
Rh2 Rh1 Rh2 180.0 2_666 .
N1 C1 Rh1 177.7(5) . .
C1 N1 C2 171.7(5) . .
N1 C2 C3 110.0(6) . .
N1 C2 C7 109.4(4) . .
C3 C2 C7 110.3(5) . .
N1 C2 H2 109.0 . .
C3 C2 H2 109.0 . .
C7 C2 H2 109.0 . .
C2 C3 C4 107.8(7) . .
C2 C3 H3A 110.2 . .
C4 C3 H3A 110.2 . .
C2 C3 H3B 110.2 . .
C4 C3 H3B 110.2 . .
H3A C3 H3B 108.5 . .
C5 C4 C3 112.1(6) . .
C5 C4 H4A 109.2 . .
C3 C4 H4A 109.2 . .
C5 C4 H4B 109.2 . .
C3 C4 H4B 109.2 . .
H4A C4 H4B 107.9 . .
C4 C5 C6 113.4(7) . .
C4 C5 H5A 108.9 . .
C6 C5 H5A 108.9 . .
C4 C5 H5B 108.9 . .
C6 C5 H5B 108.9 . .
H5A C5 H5B 107.7 . .
C5 C6 C7 110.3(6) . .
C5 C6 H6A 109.6 . .
C7 C6 H6A 109.6 . .
C5 C6 H6B 109.6 . .
C7 C6 H6B 109.6 . .
H6A C6 H6B 108.1 . .
C6 C7 C2 110.6(5) . .
C6 C7 H7A 109.5 . .
C2 C7 H7A 109.5 . .
C6 C7 H7B 109.5 . .
C2 C7 H7B 109.5 . .
H7A C7 H7B 108.1 . .
C15 Rh2 C22 87.9(5) . .
C15 Rh2 C29 172.6(5) . .
C22 Rh2 C29 86.2(5) . .
C15 Rh2 C36 94.5(6) . .
C22 Rh2 C36 172.8(5) . .
C29 Rh2 C36 90.9(5) . .
C15 Rh2 Rh1 85.0(4) . .
C22 Rh2 Rh1 82.5(3) . .
C29 Rh2 Rh1 98.7(3) . .
C36 Rh2 Rh1 104.5(4) . .
C36A Rh2A C29A 91.2(7) . .
C36A Rh2A C22A 170.1(6) . .
C29A Rh2A C22A 90.8(7) . .
C36A Rh2A C15A 89.0(7) . .
C29A Rh2A C15A 170.7(6) . .
C22A Rh2A C15A 87.5(7) . .
C36A Rh2A Rh1 104.5(4) . .
C29A Rh2A Rh1 96.4(5) . .
C22A Rh2A Rh1 84.9(3) . .
C15A Rh2A Rh1 92.6(4) . .
N2 C8 Rh1 176.2(16) . .
C8 N2 C9 173.8(15) . .
N2 C9 C10 109.9(10) . .
N2 C9 C14 107.3(9) . .
C10 C9 C14 111.3(8) . .
N2 C9 H9 109.4 . .
C10 C9 H9 109.4 . .
C14 C9 H9 109.4 . .
C9 C10 C11 111.9(8) . .
C9 C10 H10A 109.2 . .
C11 C10 H10A 109.2 . .
C9 C10 H10B 109.2 . .
C11 C10 H10B 109.2 . .
H10A C10 H10B 107.9 . .
C10 C11 C12 109.1(9) . .
C10 C11 H11A 109.9 . .
C12 C11 H11A 109.9 . .
C10 C11 H11B 109.9 . .
C12 C11 H11B 109.9 . .
H11A C11 H11B 108.3 . .
C13 C12 C11 110.9(9) . .
C13 C12 H12A 109.5 . .
C11 C12 H12A 109.5 . .
C13 C12 H12B 109.5 . .
C11 C12 H12B 109.5 . .
H12A C12 H12B 108.1 . .
C12 C13 C14 112.1(9) . .
C12 C13 H13A 109.2 . .
C14 C13 H13A 109.2 . .
C12 C13 H13B 109.2 . .
C14 C13 H13B 109.2 . .
H13A C13 H13B 107.9 . .
C13 C14 C9 110.4(8) . .
C13 C14 H14A 109.6 . .
C9 C14 H14A 109.6 . .
C13 C14 H14B 109.6 . .
C9 C14 H14B 109.6 . .
H14A C14 H14B 108.1 . .
N2A C8A Rh1 177.6(15) . .
C8A N2A C9A 171.6(15) . .
N2A C9A C10A 111.1(10) . .
N2A C9A C14A 109.0(11) . .
C10A C9A C14A 110.4(11) . .
N2A C9A H9A 108.8 . .
C10A C9A H9A 108.8 . .
C14A C9A H9A 108.8 . .
C11A C10A C9A 112.1(10) . .
C11A C10A H10C 109.2 . .
C9A C10A H10C 109.2 . .
C11A C10A H10D 109.2 . .
C9A C10A H10D 109.2 . .
H10C C10A H10D 107.9 . .
C12A C11A C10A 112.3(12) . .
C12A C11A H11C 109.1 . .
C10A C11A H11C 109.1 . .
C12A C11A H11D 109.1 . .
C10A C11A H11D 109.1 . .
H11C C11A H11D 107.9 . .
C11A C12A C13A 109.0(11) . .
C11A C12A H12C 109.9 . .
C13A C12A H12C 109.9 . .
C11A C12A H12D 109.9 . .
C13A C12A H12D 109.9 . .
H12C C12A H12D 108.3 . .
C12A C13A C14A 110.0(11) . .
C12A C13A H13C 109.7 . .
C14A C13A H13C 109.7 . .
C12A C13A H13D 109.7 . .
C14A C13A H13D 109.7 . .
H13C C13A H13D 108.2 . .
C13A C14A C9A 109.3(11) . .
C13A C14A H14C 109.8 . .
C9A C14A H14C 109.8 . .
C13A C14A H14D 109.8 . .
C9A C14A H14D 109.8 . .
H14C C14A H14D 108.3 . .
N3 C15 Rh2 176.4(12) . .
C15 N3 C16 174.0(12) . .
N3 C16 C17 105.7(10) . .
N3 C16 C21 109.1(10) . .
C17 C16 C21 111.1(11) . .
N3 C16 H16 110.3 . .
C17 C16 H16 110.3 . .
C21 C16 H16 110.3 . .
C18 C17 C16 115.7(13) . .
C18 C17 H17A 108.3 . .
C16 C17 H17A 108.3 . .
C18 C17 H17B 108.3 . .
C16 C17 H17B 108.3 . .
H17A C17 H17B 107.4 . .
C17 C18 C19 109.4(13) . .
C17 C18 H18A 109.8 . .
C19 C18 H18A 109.8 . .
C17 C18 H18B 109.8 . .
C19 C18 H18B 109.8 . .
H18A C18 H18B 108.2 . .
C20 C19 C18 111.1(14) . .
C20 C19 H19A 109.4 . .
C18 C19 H19A 109.4 . .
C20 C19 H19B 109.4 . .
C18 C19 H19B 109.4 . .
H19A C19 H19B 108.0 . .
C21 C20 C19 109.4(12) . .
C21 C20 H20A 109.8 . .
C19 C20 H20A 109.8 . .
C21 C20 H20B 109.8 . .
C19 C20 H20B 109.8 . .
H20A C20 H20B 108.2 . .
C20 C21 C16 113.1(11) . .
C20 C21 H21A 109.0 . .
C16 C21 H21A 109.0 . .
C20 C21 H21B 109.0 . .
C16 C21 H21B 109.0 . .
H21A C21 H21B 107.8 . .
N3A C15A Rh2A 175.1(15) . .
C15A N3A C16A 174.5(16) . .
N3A C16A C17A 108.6(11) . .
N3A C16A C21A 108.8(11) . .
C17A C16A C21A 112.3(11) . .
N3A C16A H16A 109.0 . .
C17A C16A H16A 109.0 . .
C21A C16A H16A 109.0 . .
C18A C17A C16A 111.1(12) . .
C18A C17A H17C 109.4 . .
C16A C17A H17C 109.4 . .
C18A C17A H17D 109.4 . .
C16A C17A H17D 109.4 . .
H17C C17A H17D 108.0 . .
C17A C18A C19A 114.1(12) . .
C17A C18A H18C 108.7 . .
C19A C18A H18C 108.7 . .
C17A C18A H18D 108.7 . .
C19A C18A H18D 108.7 . .
H18C C18A H18D 107.6 . .
C18A C19A C20A 106.3(12) . .
C18A C19A H19C 110.5 . .
C20A C19A H19C 110.5 . .
C18A C19A H19D 110.5 . .
C20A C19A H19D 110.5 . .
H19C C19A H19D 108.7 . .
C21A C20A C19A 111.3(11) . .
C21A C20A H20C 109.4 . .
C19A C20A H20C 109.4 . .
C21A C20A H20D 109.4 . .
C19A C20A H20D 109.4 . .
H20C C20A H20D 108.0 . .
C20A C21A C16A 110.5(10) . .
C20A C21A H21C 109.6 . .
C16A C21A H21C 109.6 . .
C20A C21A H21D 109.6 . .
C16A C21A H21D 109.6 . .
H21C C21A H21D 108.1 . .
N4 C22 Rh2 175.9(10) . .
C22 N4 C23 170.2(10) . .
C28 C23 N4 111.9(9) . .
C28 C23 C24 112.0(7) . .
N4 C23 C24 105.3(7) . .
C28 C23 H23 109.2 . .
N4 C23 H23 109.2 . .
C24 C23 H23 109.2 . .
C25 C24 C23 112.0(8) . .
C25 C24 H24A 109.2 . .
C23 C24 H24A 109.2 . .
C25 C24 H24B 109.2 . .
C23 C24 H24B 109.2 . .
H24A C24 H24B 107.9 . .
C26 C25 C24 112.9(9) . .
C26 C25 H25A 109.0 . .
C24 C25 H25A 109.0 . .
C26 C25 H25B 109.0 . .
C24 C25 H25B 109.0 . .
H25A C25 H25B 107.8 . .
C27 C26 C25 113.6(9) . .
C27 C26 H26A 108.8 . .
C25 C26 H26A 108.8 . .
C27 C26 H26B 108.8 . .
C25 C26 H26B 108.8 . .
H26A C26 H26B 107.7 . .
C26 C27 C28 111.3(9) . .
C26 C27 H27A 109.4 . .
C28 C27 H27A 109.4 . .
C26 C27 H27B 109.4 . .
C28 C27 H27B 109.4 . .
H27A C27 H27B 108.0 . .
C23 C28 C27 113.2(8) . .
C23 C28 H28A 108.9 . .
C27 C28 H28A 108.9 . .
C23 C28 H28B 108.9 . .
C27 C28 H28B 108.9 . .
H28A C28 H28B 107.7 . .
N4A C22A Rh2A 177.6(14) . .
C22A N4A C23A 172.6(13) . .
N4A C23A C28A 107.9(13) . .
N4A C23A C24A 111.9(13) . .
C28A C23A C24A 117.0(12) . .
N4A C23A H23A 106.5 . .
C28A C23A H23A 106.5 . .
C24A C23A H23A 106.5 . .
C23A C24A C25A 107.2(13) . .
C23A C24A H24C 110.3 . .
C25A C24A H24C 110.3 . .
C23A C24A H24D 110.3 . .
C25A C24A H24D 110.3 . .
H24C C24A H24D 108.5 . .
C24A C25A C26A 117.1(15) . .
C24A C25A H25C 108.0 . .
C26A C25A H25C 108.0 . .
C24A C25A H25D 108.0 . .
C26A C25A H25D 108.0 . .
H25C C25A H25D 107.3 . .
C27A C26A C25A 113.4(15) . .
C27A C26A H26C 108.9 . .
C25A C26A H26C 108.9 . .
C27A C26A H26D 108.9 . .
C25A C26A H26D 108.9 . .
H26C C26A H26D 107.7 . .
C26A C27A C28A 102.0(14) . .
C26A C27A H27C 111.4 . .
C28A C27A H27C 111.4 . .
C26A C27A H27D 111.4 . .
C28A C27A H27D 111.4 . .
H27C C27A H27D 109.2 . .
C23A C28A C27A 111.7(12) . .
C23A C28A H28C 109.3 . .
C27A C28A H28C 109.3 . .
C23A C28A H28D 109.3 . .
C27A C28A H28D 109.3 . .
H28C C28A H28D 107.9 . .
N5 C29 Rh2 178.1(10) . .
C29 N5 C30 172.2(13) . .
N5 C30 C35 112.4(11) . .
N5 C30 C31 107.1(11) . .
C35 C30 C31 112.4(10) . .
N5 C30 H30 108.2 . .
C35 C30 H30 108.2 . .
C31 C30 H30 108.2 . .
C30 C31 C32 110.0(10) . .
C30 C31 H31A 109.7 . .
C32 C31 H31A 109.7 . .
C30 C31 H31B 109.7 . .
C32 C31 H31B 109.7 . .
H31A C31 H31B 108.2 . .
C33 C32 C31 111.0(11) . .
C33 C32 H32A 109.4 . .
C31 C32 H32A 109.4 . .
C33 C32 H32B 109.4 . .
C31 C32 H32B 109.4 . .
H32A C32 H32B 108.0 . .
C32 C33 C34 112.9(11) . .
C32 C33 H33A 109.0 . .
C34 C33 H33A 109.0 . .
C32 C33 H33B 109.0 . .
C34 C33 H33B 109.0 . .
H33A C33 H33B 107.8 . .
C33 C34 C35 111.8(11) . .
C33 C34 H34A 109.3 . .
C35 C34 H34A 109.3 . .
C33 C34 H34B 109.3 . .
C35 C34 H34B 109.3 . .
H34A C34 H34B 107.9 . .
C30 C35 C34 112.1(11) . .
C30 C35 H35A 109.2 . .
C34 C35 H35A 109.2 . .
C30 C35 H35B 109.2 . .
C34 C35 H35B 109.2 . .
H35A C35 H35B 107.9 . .
N5A C29A Rh2A 175.5(15) . .
C29A N5A C30A 169.0(16) . .
N5A C30A C31A 114.1(14) . .
N5A C30A C35A 104.7(13) . .
C31A C30A C35A 110.0(13) . .
N5A C30A H30A 109.3 . .
C31A C30A H30A 109.3 . .
C35A C30A H30A 109.3 . .
C32A C31A C30A 116.0(16) . .
C32A C31A H31C 108.3 . .
C30A C31A H31C 108.3 . .
C32A C31A H31D 108.3 . .
C30A C31A H31D 108.3 . .
H31C C31A H31D 107.4 . .
C31A C32A C33A 109.0(17) . .
C31A C32A H32C 109.9 . .
C33A C32A H32C 109.9 . .
C31A C32A H32D 109.9 . .
C33A C32A H32D 109.9 . .
H32C C32A H32D 108.3 . .
C32A C33A C34A 108.8(16) . .
C32A C33A H33C 109.9 . .
C34A C33A H33C 109.9 . .
C32A C33A H33D 109.9 . .
C34A C33A H33D 109.9 . .
H33C C33A H33D 108.3 . .
C35A C34A C33A 117.3(16) . .
C35A C34A H34C 108.0 . .
C33A C34A H34C 108.0 . .
C35A C34A H34D 108.0 . .
C33A C34A H34D 108.0 . .
H34C C34A H34D 107.2 . .
C34A C35A C30A 106.3(14) . .
C34A C35A H35C 110.5 . .
C30A C35A H35C 110.5 . .
C34A C35A H35D 110.5 . .
C30A C35A H35D 110.5 . .
H35C C35A H35D 108.7 . .
N6 C36 Rh2 177.4(13) . .
C36 N6 C37 171.5(15) . .
N6 C37 C42 109.1(12) . .
N6 C37 C38 110.0(12) . .
C42 C37 C38 113.4(12) . .
N6 C37 H37 108.1 . .
C42 C37 H37 108.1 . .
C38 C37 H37 108.1 . .
C37 C38 C39 110.9(13) . .
C37 C38 H38A 109.5 . .
C39 C38 H38A 109.5 . .
C37 C38 H38B 109.5 . .
C39 C38 H38B 109.5 . .
H38A C38 H38B 108.1 . .
C40 C39 C38 106.8(14) . .
C40 C39 H39A 110.4 . .
C38 C39 H39A 110.4 . .
C40 C39 H39B 110.4 . .
C38 C39 H39B 110.4 . .
H39A C39 H39B 108.6 . .
C39 C40 C41 115.1(15) . .
C39 C40 H40A 108.5 . .
C41 C40 H40A 108.5 . .
C39 C40 H40B 108.5 . .
C41 C40 H40B 108.5 . .
H40A C40 H40B 107.5 . .
C42 C41 C40 112.3(15) . .
C42 C41 H41A 109.2 . .
C40 C41 H41A 109.2 . .
C42 C41 H41B 109.2 . .
C40 C41 H41B 109.2 . .
H41A C41 H41B 107.9 . .
C41 C42 C37 113.2(13) . .
C41 C42 H42A 108.9 . .
C37 C42 H42A 108.9 . .
C41 C42 H42B 108.9 . .
C37 C42 H42B 108.9 . .
H42A C42 H42B 107.7 . .
N6A C36A Rh2A 174.5(13) . .
C36A N6A C37A 170.0(14) . .
C42A C37A N6A 110.2(12) . .
C42A C37A C38A 109.8(11) . .
N6A C37A C38A 109.8(12) . .
C42A C37A H37A 109.0 . .
N6A C37A H37A 109.0 . .
C38A C37A H37A 109.0 . .
C39A C38A C37A 113.5(14) . .
C39A C38A H38C 108.9 . .
C37A C38A H38C 108.9 . .
C39A C38A H38D 108.9 . .
C37A C38A H38D 108.9 . .
H38C C38A H38D 107.7 . .
C38A C39A C40A 113.9(13) . .
C38A C39A H39C 108.8 . .
C40A C39A H39C 108.8 . .
C38A C39A H39D 108.8 . .
C40A C39A H39D 108.8 . .
H39C C39A H39D 107.7 . .
C41A C40A C39A 112.8(11) . .
C41A C40A H40C 109.0 . .
C39A C40A H40C 109.0 . .
C41A C40A H40D 109.0 . .
C39A C40A H40D 109.0 . .
H40C C40A H40D 107.8 . .
C40A C41A C42A 104.1(12) . .
C40A C41A H41C 110.9 . .
C42A C41A H41C 110.9 . .
C40A C41A H41D 110.9 . .
C42A C41A H41D 110.9 . .
H41C C41A H41D 108.9 . .
C37A C42A C41A 115.5(11) . .
C37A C42A H42C 108.4 . .
C41A C42A H42C 108.4 . .
C37A C42A H42D 108.4 . .
C41A C42A H42D 108.4 . .
H42C C42A H42D 107.5 . .
F3 As1 F4 98.7(6) . .
F3 As1 F6 96.9(5) . .
F22 As1 F6 88.9(4) . .
F4 As1 F6 96.4(4) . .
F21 As1 F6 87.8(3) . .
F3 As1 F5 84.1(4) . .
F22 As1 F5 89.8(3) . .
F4 As1 F5 84.4(4) . .
F21 As1 F5 92.2(2) . .
F6 As1 F5 178.6(3) . .
F22 As1 F23 91.4(4) . .
F21 As1 F23 170.3(3) . .
F6 As1 F23 86.7(2) . .
F5 As1 F23 93.4(2) . .
F22 As1 F24 173.3(4) . .
F21 As1 F24 88.3(4) . .
F6 As1 F24 86.6(3) . .
F5 As1 F24 94.7(3) . .
F23 As1 F24 83.3(3) . .
F3 As1 F2 91.1(5) . .
F4 As1 F2 163.7(6) . .
F6 As1 F2 95.3(4) . .
F5 As1 F2 83.7(4) . .
F3 As1 F1 168.8(5) . .
F4 As1 F1 86.8(5) . .
F6 As1 F1 92.1(4) . .
F5 As1 F1 86.8(4) . .
F2 As1 F1 81.4(5) . .
F13 As2 F13 180.00(15) 2_566 .
F13 As2 F12 89.93(18) 2_566 .
F13 As2 F12 90.07(19) . .
F13 As2 F12 90.07(19) 2_566 2_566
F13 As2 F12 89.93(18) . 2_566
F12 As2 F12 180.000(1) . 2_566
F13 As2 F11 89.6(3) 2_566 2_566
F13 As2 F11 90.4(3) . 2_566
F12 As2 F11 89.6(3) . 2_566
F12 As2 F11 90.4(3) 2_566 2_566
F13 As2 F11 90.4(3) 2_566 .
F13 As2 F11 89.6(3) . .
F12 As2 F11 90.4(3) . .
F12 As2 F11 89.6(3) 2_566 .
F11 As2 F11 180.000(1) 2_566 .

loop_
_geom_bond_atom_site_label_1
_geom_bond_atom_site_label_2
_geom_bond_distance
_geom_bond_site_symmetry_2
Rh1 C8A 1.932(17) 2_666
Rh1 C8A 1.932(17) .
Rh1 C1 1.973(6) 2_666
Rh1 C1 1.973(6) .
Rh1 C8 2.017(16) .
Rh1 C8 2.017(16) 2_666
Rh1 Rh2A 3.040(3) .
Rh1 Rh2A 3.040(3) 2_666
Rh1 Rh2 3.044(3) 2_666
Rh1 Rh2 3.044(3) .
C1 N1 1.135(7) .
N1 C2 1.461(8) .
C2 C3 1.514(9) .
C2 C7 1.529(7) .
C2 H2 1.0000 .
C3 C4 1.580(11) .
C3 H3A 0.9900 .
C3 H3B 0.9900 .
C4 C5 1.467(12) .
C4 H4A 0.9900 .
C4 H4B 0.9900 .
C5 C6 1.490(11) .
C5 H5A 0.9900 .
C5 H5B 0.9900 .
C6 C7 1.526(8) .
C6 H6A 0.9900 .
C6 H6B 0.9900 .
C7 H7A 0.9900 .
C7 H7B 0.9900 .
Rh2 C15 1.893(13) .
Rh2 C22 1.981(11) .
Rh2 C29 2.003(17) .
Rh2 C36 2.081(14) .
Rh2A C36A 1.849(14) .
Rh2A C29A 1.861(18) .
Rh2A C22A 1.914(12) .
Rh2A C15A 2.024(16) .
C8 N2 1.15(2) .
N2 C9 1.431(15) .
C9 C10 1.504(14) .
C9 C14 1.540(15) .
C9 H9 1.0000 .
C10 C11 1.539(14) .
C10 H10A 0.9900 .
C10 H10B 0.9900 .
C11 C12 1.559(15) .
C11 H11A 0.9900 .
C11 H11B 0.9900 .
C12 C13 1.495(15) .
C12 H12A 0.9900 .
C12 H12B 0.9900 .
C13 C14 1.515(14) .
C13 H13A 0.9900 .
C13 H13B 0.9900 .
C14 H14A 0.9900 .
C14 H14B 0.9900 .
C8A N2A 1.17(2) .
N2A C9A 1.465(17) .
C9A C10A 1.509(17) .
C9A C14A 1.538(19) .
C9A H9A 1.0000 .
C10A C11A 1.499(17) .
C10A H10C 0.9900 .
C10A H10D 0.9900 .
C11A C12A 1.50(2) .
C11A H11C 0.9900 .
C11A H11D 0.9900 .
C12A C13A 1.510(19) .
C12A H12C 0.9900 .
C12A H12D 0.9900 .
C13A C14A 1.527(18) .
C13A H13C 0.9900 .
C13A H13D 0.9900 .
C14A H14C 0.9900 .
C14A H14D 0.9900 .
C15 N3 1.178(16) .
N3 C16 1.459(17) .
C16 C17 1.499(19) .
C16 C21 1.515(17) .
C16 H16 1.0000 .
C17 C18 1.49(2) .
C17 H17A 0.9900 .
C17 H17B 0.9900 .
C18 C19 1.54(2) .
C18 H18A 0.9900 .
C18 H18B 0.9900 .
C19 C20 1.51(2) .
C19 H19A 0.9900 .
C19 H19B 0.9900 .
C20 C21 1.512(17) .
C20 H20A 0.9900 .
C20 H20B 0.9900 .
C21 H21A 0.9900 .
C21 H21B 0.9900 .
C15A N3A 1.112(19) .
N3A C16A 1.465(17) .
C16A C17A 1.495(17) .
C16A C21A 1.530(16) .
C16A H16A 1.0000 .
C17A C18A 1.440(18) .
C17A H17C 0.9900 .
C17A H17D 0.9900 .
C18A C19A 1.520(19) .
C18A H18C 0.9900 .
C18A H18D 0.9900 .
C19A C20A 1.580(18) .
C19A H19C 0.9900 .
C19A H19D 0.9900 .
C20A C21A 1.478(16) .
C20A H20C 0.9900 .
C20A H20D 0.9900 .
C21A H21C 0.9900 .
C21A H21D 0.9900 .
C22 N4 1.115(13) .
N4 C23 1.475(12) .
C23 C28 1.472(14) .
C23 C24 1.537(13) .
C23 H23 1.0000 .
C24 C25 1.511(14) .
C24 H24A 0.9900 .
C24 H24B 0.9900 .
C25 C26 1.506(16) .
C25 H25A 0.9900 .
C25 H25B 0.9900 .
C26 C27 1.493(15) .
C26 H26A 0.9900 .
C26 H26B 0.9900 .
C27 C28 1.533(14) .
C27 H27A 0.9900 .
C27 H27B 0.9900 .
C28 H28A 0.9900 .
C28 H28B 0.9900 .
C22A N4A 1.159(14) .
N4A C23A 1.423(16) .
C23A C28A 1.452(18) .
C23A C24A 1.460(19) .
C23A H23A 1.0000 .
C24A C25A 1.46(2) .
C24A H24C 0.9900 .
C24A H24D 0.9900 .
C25A C26A 1.54(2) .
C25A H25C 0.9900 .
C25A H25D 0.9900 .
C26A C27A 1.50(2) .
C26A H26C 0.9900 .
C26A H26D 0.9900 .
C27A C28A 1.67(2) .
C27A H27C 0.9900 .
C27A H27D 0.9900 .
C28A H28C 0.9900 .
C28A H28D 0.9900 .
C29 N5 1.16(2) .
N5 C30 1.428(18) .
C30 C35 1.494(16) .
C30 C31 1.522(18) .
C30 H30 1.0000 .
C31 C32 1.636(19) .
C31 H31A 0.9900 .
C31 H31B 0.9900 .
C32 C33 1.474(19) .
C32 H32A 0.9900 .
C32 H32B 0.9900 .
C33 C34 1.525(19) .
C33 H33A 0.9900 .
C33 H33B 0.9900 .
C34 C35 1.537(19) .
C34 H34A 0.9900 .
C34 H34B 0.9900 .
C35 H35A 0.9900 .
C35 H35B 0.9900 .
C29A N5A 1.21(2) .
N5A C30A 1.48(2) .
C30A C31A 1.500(19) .
C30A C35A 1.557(18) .
C30A H30A 1.0000 .
C31A C32A 1.43(2) .
C31A H31C 0.9900 .
C31A H31D 0.9900 .
C32A C33A 1.52(2) .
C32A H32C 0.9900 .
C32A H32D 0.9900 .
C33A C34A 1.53(2) .
C33A H33C 0.9900 .
C33A H33D 0.9900 .
C34A C35A 1.473(19) .
C34A H34C 0.9900 .
C34A H34D 0.9900 .
C35A H35C 0.9900 .
C35A H35D 0.9900 .
C36 N6 1.096(19) .
N6 C37 1.417(17) .
C37 C42 1.42(2) .
C37 C38 1.55(2) .
C37 H37 1.0000 .
C38 C39 1.59(2) .
C38 H38A 0.9900 .
C38 H38B 0.9900 .
C39 C40 1.52(2) .
C39 H39A 0.9900 .
C39 H39B 0.9900 .
C40 C41 1.56(3) .
C40 H40A 0.9900 .
C40 H40B 0.9900 .
C41 C42 1.41(2) .
C41 H41A 0.9900 .
C41 H41B 0.9900 .
C42 H42A 0.9900 .
C42 H42B 0.9900 .
C36A N6A 1.198(18) .
N6A C37A 1.479(17) .
C37A C42A 1.467(16) .
C37A C38A 1.492(19) .
C37A H37A 1.0000 .
C38A C39A 1.44(2) .
C38A H38C 0.9900 .
C38A H38D 0.9900 .
C39A C40A 1.572(17) .
C39A H39C 0.9900 .
C39A H39D 0.9900 .
C40A C41A 1.51(2) .
C40A H40C 0.9900 .
C40A H40D 0.9900 .
C41A C42A 1.622(19) .
C41A H41C 0.9900 .
C41A H41D 0.9900 .
C42A H42C 0.9900 .
C42A H42D 0.9900 .
As1 F3 1.539(9) .
As1 F22 1.586(7) .
As1 F4 1.650(10) .
As1 F21 1.660(5) .
As1 F6 1.701(3) .
As1 F5 1.722(3) .
As1 F23 1.765(5) .
As1 F24 1.798(7) .
As1 F2 1.807(10) .
As1 F1 1.854(9) .
As2 F13 1.704(4) 2_566
As2 F13 1.704(4) .
As2 F12 1.721(4) .
As2 F12 1.721(4) 2_566
As2 F11 1.724(4) 2_566
As2 F11 1.724(4) .

loop_
_geom_torsion_atom_site_label_1
_geom_torsion_atom_site_label_2
_geom_torsion_atom_site_label_3
_geom_torsion_atom_site_label_4
_geom_torsion
_geom_torsion_site_symmetry_1
N1 C2 C3 C4 -178.6(5) .
C7 C2 C3 C4 -57.8(7) .
C2 C3 C4 C5 55.7(9) .
C3 C4 C5 C6 -55.0(10) .
C4 C5 C6 C7 54.7(10) .
C5 C6 C7 C2 -56.4(8) .
N1 C2 C7 C6 -178.6(5) .
C3 C2 C7 C6 60.2(7) .
C8A Rh1 Rh2 C15 133.8(7) 2_666
C8A Rh1 Rh2 C15 -46.2(7) .
C1 Rh1 Rh2 C15 -132.5(4) 2_666
C1 Rh1 Rh2 C15 47.5(4) .
C8 Rh1 Rh2 C15 139.9(6) .
C8 Rh1 Rh2 C15 -40.1(6) 2_666
Rh2A Rh1 Rh2 C15 15(2) 2_666
C8A Rh1 Rh2 C22 -137.6(7) 2_666
C8A Rh1 Rh2 C22 42.4(7) .
C1 Rh1 Rh2 C22 -44.0(4) 2_666
C1 Rh1 Rh2 C22 136.0(4) .
C8 Rh1 Rh2 C22 -131.6(6) .
C8 Rh1 Rh2 C22 48.4(6) 2_666
Rh2A Rh1 Rh2 C22 103(2) 2_666
C8A Rh1 Rh2 C29 -52.7(6) 2_666
C8A Rh1 Rh2 C29 127.3(6) .
C1 Rh1 Rh2 C29 41.0(4) 2_666
C1 Rh1 Rh2 C29 -139.0(4) .
C8 Rh1 Rh2 C29 -46.6(6) .
C8 Rh1 Rh2 C29 133.4(6) 2_666
Rh2A Rh1 Rh2 C29 -172(2) 2_666
C8A Rh1 Rh2 C36 40.5(7) 2_666
C8A Rh1 Rh2 C36 -139.5(7) .
C1 Rh1 Rh2 C36 134.1(4) 2_666
C1 Rh1 Rh2 C36 -45.9(4) .
C8 Rh1 Rh2 C36 46.6(6) .
C8 Rh1 Rh2 C36 -133.4(6) 2_666
Rh2A Rh1 Rh2 C36 -79(2) 2_666
C8A Rh1 Rh2A C36A 140.8(8) 2_666
C8A Rh1 Rh2A C36A -39.2(8) .
C1 Rh1 Rh2A C36A 47.7(6) 2_666
C1 Rh1 Rh2A C36A -132.3(6) .
C8 Rh1 Rh2A C36A 135.1(7) .
C8 Rh1 Rh2A C36A -44.9(7) 2_666
Rh2 Rh1 Rh2A C36A -99(2) 2_666
C8A Rh1 Rh2A C29A -126.3(7) 2_666
C8A Rh1 Rh2A C29A 53.7(7) .
C1 Rh1 Rh2A C29A 140.6(6) 2_666
C1 Rh1 Rh2A C29A -39.4(6) .
C8 Rh1 Rh2A C29A -132.0(7) .
C8 Rh1 Rh2A C29A 48.0(7) 2_666
Rh2 Rh1 Rh2A C29A -7(2) 2_666
C8A Rh1 Rh2A C22A -36.0(7) 2_666
C8A Rh1 Rh2A C22A 144.0(7) .
C1 Rh1 Rh2A C22A -129.1(5) 2_666
C1 Rh1 Rh2A C22A 50.9(5) .
C8 Rh1 Rh2A C22A -41.8(7) .
C8 Rh1 Rh2A C22A 138.2(7) 2_666
Rh2 Rh1 Rh2A C22A 84(2) 2_666
C8A Rh1 Rh2A C15A 51.2(7) 2_666
C8A Rh1 Rh2A C15A -128.8(7) .
C1 Rh1 Rh2A C15A -41.9(4) 2_666
C1 Rh1 Rh2A C15A 138.1(4) .
C8 Rh1 Rh2A C15A 45.4(7) .
C8 Rh1 Rh2A C15A -134.6(7) 2_666
Rh2 Rh1 Rh2A C15A 171(2) 2_666
N2 C9 C10 C11 174.8(10) .
C14 C9 C10 C11 56.0(11) .
C9 C10 C11 C12 -55.9(12) .
C10 C11 C12 C13 56.2(12) .
C11 C12 C13 C14 -57.6(12) .
C12 C13 C14 C9 56.3(12) .
N2 C9 C14 C13 -175.3(9) .
C10 C9 C14 C13 -54.9(11) .
N2A C9A C10A C11A -174.4(12) .
C14A C9A C10A C11A -53.4(15) .
C9A C10A C11A C12A 55.0(16) .
C10A C11A C12A C13A -57.8(15) .
C11A C12A C13A C14A 60.8(15) .
C12A C13A C14A C9A -60.3(15) .
N2A C9A C14A C13A 178.2(11) .
C10A C9A C14A C13A 56.0(14) .
N3 C16 C17 C18 -68.6(15) .
C21 C16 C17 C18 49.7(16) .
C16 C17 C18 C19 -52.4(18) .
C17 C18 C19 C20 56.5(17) .
C18 C19 C20 C21 -58.9(15) .
C19 C20 C21 C16 56.3(15) .
N3 C16 C21 C20 65.6(14) .
C17 C16 C21 C20 -50.7(15) .
N3A C16A C17A C18A 66.6(14) .
C21A C16A C17A C18A -53.8(15) .
C16A C17A C18A C19A 57.9(17) .
C17A C18A C19A C20A -58.1(16) .
C18A C19A C20A C21A 57.0(14) .
C19A C20A C21A C16A -56.5(15) .
N3A C16A C21A C20A -66.1(15) .
C17A C16A C21A C20A 54.2(15) .
C28 C23 C24 C25 -51.7(11) .
N4 C23 C24 C25 70.2(10) .
C23 C24 C25 C26 49.9(11) .
C24 C25 C26 C27 -50.9(13) .
C25 C26 C27 C28 51.0(12) .
N4 C23 C28 C27 -64.8(10) .
C24 C23 C28 C27 53.3(11) .
C26 C27 C28 C23 -53.0(11) .
N4A C23A C24A C25A -71.7(17) .
C28A C23A C24A C25A 53.5(18) .
C23A C24A C25A C26A -50(2) .
C24A C25A C26A C27A 58(2) .
C25A C26A C27A C28A -53(2) .
N4A C23A C28A C27A 67.6(16) .
C24A C23A C28A C27A -59.7(18) .
C26A C27A C28A C23A 56(2) .
N5 C30 C31 C32 -70.6(12) .
C35 C30 C31 C32 53.3(15) .
C30 C31 C32 C33 -52.4(14) .
C31 C32 C33 C34 53.4(15) .
C32 C33 C34 C35 -55.0(16) .
N5 C30 C35 C34 65.3(14) .
C31 C30 C35 C34 -55.7(15) .
C33 C34 C35 C30 54.7(14) .
C29A N5A C30A C31A -50(8) .
C29A N5A C30A C35A 70(8) .
N5A C30A C31A C32A 58(2) .
C35A C30A C31A C32A -59(2) .
C30A C31A C32A C33A 59(2) .
C31A C32A C33A C34A -53(3) .
C32A C33A C34A C35A 56(3) .
C33A C34A C35A C30A -54(2) .
N5A C30A C35A C34A -71.4(16) .
C31A C30A C35A C34A 51.6(19) .
N6 C37 C38 C39 66.5(16) .
C42 C37 C38 C39 -56.0(17) .
C37 C38 C39 C40 49.7(18) .
C38 C39 C40 C41 -48.9(19) .
C39 C40 C41 C42 53(2) .
C40 C41 C42 C37 -54.6(18) .
N6 C37 C42 C41 -64.6(16) .
C38 C37 C42 C41 58.5(17) .
C36A N6A C37A C42A -109(8) .
C36A N6A C37A C38A 12(9) .
C42A C37A C38A C39A 53.4(19) .
N6A C37A C38A C39A -68.0(18) .
C37A C38A C39A C40A -52(2) .
C38A C39A C40A C41A 54.4(19) .
C39A C40A C41A C42A -51.8(15) .
N6A C37A C42A C41A 63.6(16) .
C38A C37A C42A C41A -57.4(17) .
C40A C41A C42A C37A 57.3(16) .
